data_7046201
loop_
_publ_author_name
'Hanft, Anna'
'Lichtenberg, Crispin'

_publ_section_title
;
 Aminotroponiminates: ligand-centred, reversible redox events under
 oxidative conditions in sodium and bismuth complexes.
;
_journal_issue 31
_journal_name_full 'Dalton transactions (Cambridge, England : 2003)'
_journal_page_first 10578
_journal_page_last 10589
_journal_paper_doi 10.1039/c8dt01019f
_journal_volume 47
_journal_year 2018
_chemical_formula_moiety 'C17 H15 Fe N O'
_chemical_formula_sum 'C17 H15 Fe N O'
_chemical_formula_weight 305.15
_space_group_crystal_system monoclinic
_space_group_IT_number 14
_space_group_name_Hall '-P 2ybc'
_space_group_name_H-M_alt 'P 1 21/c 1'
_symmetry_space_group_name_Hall '-P 2ybc'
_symmetry_space_group_name_H-M 'P 1 21/c 1'
_atom_sites_solution_hydrogens mixed
_atom_sites_solution_primary dual
_audit_creation_date 2018-02-19
_audit_creation_method
;
Olex2 1.2
(compiled 2017.08.10 svn.r3458 for OlexSys, GUI svn.r5381)
;
_audit_update_record
;
2018-02-23 deposited with the CCDC.
2018-05-01 downloaded from the CCDC.
;
_cell_angle_alpha 90
_cell_angle_beta 94.603(6)
_cell_angle_gamma 90
_cell_formula_units_Z 4
_cell_length_a 9.478(3)
_cell_length_b 10.500(4)
_cell_length_c 13.271(5)
_cell_measurement_reflns_used 4156
_cell_measurement_temperature 100
_cell_measurement_theta_max 24.95
_cell_measurement_theta_min 2.90
_cell_volume 1316.5(8)
_computing_cell_refinement 'SAINT V8.38A (Bruker AXS, 2016)'
_computing_data_reduction 'SAINT V8.38A (Bruker AXS, 2016)'
_computing_molecular_graphics 'Olex2 (Dolomanov et al., 2009)'
_computing_publication_material 'Olex2 (Dolomanov et al., 2009)'
_computing_structure_refinement 'ShelXL (Sheldrick, 2015)'
_computing_structure_solution 'ShelXT (Sheldrick, 2015)'
_diffrn_ambient_temperature 100
_diffrn_measured_fraction_theta_full 0.999
_diffrn_measured_fraction_theta_max 0.993
_diffrn_measurement_device_type 'Bruker APEX-II CCD'
_diffrn_measurement_method '\f and \w scans'
_diffrn_radiation_type MoK\a
_diffrn_radiation_wavelength 0.71073
_diffrn_reflns_av_R_equivalents 0.0939
_diffrn_reflns_av_unetI/netI 0.0494
_diffrn_reflns_Laue_measured_fraction_full 0.999
_diffrn_reflns_Laue_measured_fraction_max 0.993
_diffrn_reflns_limit_h_max 11
_diffrn_reflns_limit_h_min -12
_diffrn_reflns_limit_k_max 13
_diffrn_reflns_limit_k_min -13
_diffrn_reflns_limit_l_max 16
_diffrn_reflns_limit_l_min -16
_diffrn_reflns_number 27828
_diffrn_reflns_point_group_measured_fraction_full 0.999
_diffrn_reflns_point_group_measured_fraction_max 0.993
_diffrn_reflns_theta_full 25.242
_diffrn_reflns_theta_max 26.948
_diffrn_reflns_theta_min 2.900
_diffrn_standards_number 0
_exptl_absorpt_coefficient_mu 1.138
_exptl_absorpt_correction_T_max 0.7454
_exptl_absorpt_correction_T_min 0.5306
_exptl_absorpt_correction_type multi-scan
_exptl_absorpt_process_details
'SADABS-2016/2 (Bruker,2016/2) was used for absorption correction. wR2(int) was 0.1020 before and 0.0734 after correction. The Ratio of minimum to maximum transmission is 0.7118. The \l/2 correction factor is Not present.'
_exptl_crystal_colour yellow
_exptl_crystal_colour_primary yellow
_exptl_crystal_density_diffrn 1.540
_exptl_crystal_description block
_exptl_crystal_F_000 632
_exptl_crystal_size_max 0.312
_exptl_crystal_size_mid 0.191
_exptl_crystal_size_min 0.151
_refine_diff_density_max 0.607
_refine_diff_density_min -0.775
_refine_diff_density_rms 0.088
_refine_ls_extinction_method none
_refine_ls_goodness_of_fit_ref 0.985
_refine_ls_hydrogen_treatment mixed
_refine_ls_matrix_type full
_refine_ls_number_parameters 185
_refine_ls_number_reflns 2844
_refine_ls_number_restraints 0
_refine_ls_restrained_S_all 0.985
_refine_ls_R_factor_all 0.0666
_refine_ls_R_factor_gt 0.0446
_refine_ls_shift/su_max 0.001
_refine_ls_shift/su_mean 0.000
_refine_ls_structure_factor_coef Fsqd
_refine_ls_weighting_details 'w=1/[\s^2^(Fo^2^)+(0.0850P)^2^+0.1350P] where P=(Fo^2^+2Fc^2^)/3'
_refine_ls_weighting_scheme calc
_refine_ls_wR_factor_gt 0.1115
_refine_ls_wR_factor_ref 0.1274
_reflns_Friedel_coverage 0.000
_reflns_number_gt 2166
_reflns_number_total 2844
_reflns_threshold_expression 'I > 2\s(I)'
_cod_data_source_file c8dt01019f2.cif
_cod_data_source_block Compound2
_cod_depositor_comments 'Adding full bibliography for 7046201--7046206.cif.'
_cod_database_code 7046201
_shelx_shelxl_version_number 2014/7
_shelx_space_group_comment
;
The symmetry employed for this shelxl refinement is uniquely defined
by the following loop, which should always be used as a source of
symmetry information in preference to the above space-group names.
They are only intended as comments.
;
_shelx_estimated_absorpt_t_max 0.847
_shelx_estimated_absorpt_t_min 0.718
_olex2_refinement_description
;
1. Fixed Uiso
 At 1.2 times of:
  All C(H) groups
2.a Aromatic/amide H refined with riding coordinates:
 C5(H5), C6(H6), C7(H7), C9(H9), C13(H13), C4(H4), C3(H3), C11(H11), C14(H14),
 C12(H12), C17(H17), C10(H10), C15(H15), C16(H16)
;
_olex2_submission_special_instructions 'No special instructions were received'

loop_
_space_group_symop_operation_xyz
'x, y, z'
'-x, y+1/2, -z+1/2'
'-x, -y, -z'
'x, -y-1/2, z-1/2'

loop_
_atom_site_label
_atom_site_type_symbol
_atom_site_fract_x
_atom_site_fract_y
_atom_site_fract_z
_atom_site_U_iso_or_equiv
_atom_site_adp_type
_atom_site_occupancy
_atom_site_site_symmetry_order
_atom_site_calc_flag
_atom_site_refinement_flags_posn
Fe1 Fe 0.64000(4) 0.85926(4) 0.65933(3) 0.02306(16) Uani 1 1 d .
O1 O 0.8838(2) 0.44829(19) 0.80244(15) 0.0295(5) Uani 1 1 d .
N1 N 0.7881(3) 0.5997(2) 0.66565(18) 0.0241(5) Uani 1 1 d .
C8 C 0.7217(3) 0.6976(3) 0.6064(2) 0.0239(6) Uani 1 1 d .
C2 C 0.8137(3) 0.4813(3) 0.6324(2) 0.0225(6) Uani 1 1 d .
C1 C 0.8726(3) 0.3995(3) 0.7160(2) 0.0248(6) Uani 1 1 d .
C5 C 0.8625(3) 0.2221(3) 0.5183(2) 0.0280(6) Uani 1 1 d .
H5 H 0.8661 0.1546 0.4710 0.034 Uiso 1 1 calc R
C6 C 0.9153(3) 0.1967(3) 0.6174(2) 0.0277(6) Uani 1 1 d .
H6 H 0.9547 0.1142 0.6281 0.033 Uiso 1 1 calc R
C7 C 0.9191(3) 0.2723(3) 0.7014(2) 0.0277(6) Uani 1 1 d .
H7 H 0.9603 0.2326 0.7611 0.033 Uiso 1 1 calc R
C9 C 0.7906(3) 0.8049(3) 0.5668(2) 0.0266(6) Uani 1 1 d .
H9 H 0.8889 0.8235 0.5750 0.032 Uiso 1 1 calc R
C13 C 0.7428(3) 0.9619(3) 0.7720(2) 0.0301(7) Uani 1 1 d .
H13 H 0.8415 0.9792 0.7793 0.036 Uiso 1 1 calc R
C4 C 0.8059(3) 0.3347(3) 0.4825(2) 0.0278(7) Uani 1 1 d .
H4 H 0.7756 0.3350 0.4125 0.033 Uiso 1 1 calc R
C3 C 0.7858(3) 0.4491(3) 0.5326(2) 0.0273(6) Uani 1 1 d .
H3 H 0.7463 0.5157 0.4908 0.033 Uiso 1 1 calc R
C11 C 0.5519(3) 0.8174(3) 0.5179(2) 0.0291(7) Uani 1 1 d .
H11 H 0.4635 0.8469 0.4880 0.035 Uiso 1 1 calc R
C14 C 0.6389(3) 1.0375(3) 0.7188(2) 0.0292(7) Uani 1 1 d .
H14 H 0.6555 1.1144 0.6839 0.035 Uiso 1 1 calc R
C12 C 0.5745(3) 0.7047(3) 0.5756(2) 0.0263(6) Uani 1 1 d .
H12 H 0.5042 0.6447 0.5909 0.032 Uiso 1 1 calc R
C17 C 0.6755(4) 0.8566(3) 0.8124(2) 0.0323(7) Uani 1 1 d .
H17 H 0.7207 0.7902 0.8514 0.039 Uiso 1 1 calc R
C10 C 0.6849(3) 0.8786(3) 0.5129(2) 0.0291(7) Uani 1 1 d .
H10 H 0.7003 0.9563 0.4789 0.035 Uiso 1 1 calc R
C15 C 0.5051(4) 0.9785(3) 0.7264(2) 0.0323(7) Uani 1 1 d .
H15 H 0.4165 1.0088 0.6974 0.039 Uiso 1 1 calc R
C16 C 0.5277(4) 0.8666(3) 0.7849(2) 0.0357(8) Uani 1 1 d .
H16 H 0.4569 0.8086 0.8025 0.043 Uiso 1 1 calc R
H1 H 0.807(4) 0.613(3) 0.727(3) 0.030(9) Uiso 1 1 d .

loop_
_atom_site_aniso_label
_atom_site_aniso_U_11
_atom_site_aniso_U_22
_atom_site_aniso_U_33
_atom_site_aniso_U_23
_atom_site_aniso_U_13
_atom_site_aniso_U_12
Fe1 0.0256(3) 0.0238(2) 0.0214(2) -0.00071(15) 0.01152(17) 0.00165(17)
O1 0.0356(12) 0.0293(11) 0.0240(10) 0.0003(8) 0.0052(9) -0.0010(9)
N1 0.0286(13) 0.0250(12) 0.0197(12) 0.0006(9) 0.0076(10) 0.0023(10)
C8 0.0267(14) 0.0239(14) 0.0223(13) -0.0016(11) 0.0100(12) 0.0020(12)
C2 0.0198(14) 0.0245(14) 0.0250(14) 0.0012(11) 0.0127(11) -0.0008(11)
C1 0.0199(14) 0.0282(15) 0.0272(15) 0.0028(11) 0.0070(12) -0.0028(12)
C5 0.0262(15) 0.0268(15) 0.0331(16) -0.0021(12) 0.0139(13) -0.0022(12)
C6 0.0249(15) 0.0224(15) 0.0373(16) 0.0007(12) 0.0121(13) 0.0013(12)
C7 0.0264(15) 0.0266(15) 0.0307(15) 0.0048(12) 0.0055(12) 0.0000(12)
C9 0.0310(16) 0.0283(15) 0.0223(14) -0.0001(11) 0.0139(12) 0.0013(12)
C13 0.0304(16) 0.0365(17) 0.0242(14) -0.0065(12) 0.0070(12) 0.0021(13)
C4 0.0284(16) 0.0357(17) 0.0209(14) -0.0016(12) 0.0114(12) 0.0016(12)
C3 0.0285(16) 0.0295(16) 0.0250(14) 0.0037(12) 0.0092(12) 0.0020(12)
C11 0.0345(17) 0.0312(16) 0.0221(14) -0.0028(12) 0.0043(12) 0.0073(13)
C14 0.0352(17) 0.0264(15) 0.0280(15) 0.0003(12) 0.0149(13) 0.0008(13)
C12 0.0276(15) 0.0257(15) 0.0267(15) -0.0041(11) 0.0083(12) -0.0023(12)
C17 0.0458(19) 0.0312(16) 0.0211(14) -0.0009(12) 0.0097(13) 0.0074(14)
C10 0.0383(18) 0.0293(16) 0.0213(14) 0.0023(11) 0.0131(13) 0.0037(13)
C15 0.0314(16) 0.0359(17) 0.0315(16) -0.0071(13) 0.0146(13) 0.0061(14)
C16 0.045(2) 0.0347(18) 0.0307(16) -0.0028(13) 0.0247(15) -0.0046(15)

loop_
_atom_type_symbol
_atom_type_description
_atom_type_scat_dispersion_real
_atom_type_scat_dispersion_imag
_atom_type_scat_source
C C 0.0033 0.0016 'International Tables Vol C Tables 4.2.6.8 and 6.1.1.4'
H H 0.0000 0.0000 'International Tables Vol C Tables 4.2.6.8 and 6.1.1.4'
Fe Fe 0.3463 0.8444 'International Tables Vol C Tables 4.2.6.8 and 6.1.1.4'
N N 0.0061 0.0033 'International Tables Vol C Tables 4.2.6.8 and 6.1.1.4'
O O 0.0106 0.0060 'International Tables Vol C Tables 4.2.6.8 and 6.1.1.4'

loop_
_geom_angle_atom_site_label_1
_geom_angle_atom_site_label_2
_geom_angle_atom_site_label_3
_geom_angle
C8 Fe1 C9 41.13(12)
C8 Fe1 C13 121.95(12)
C8 Fe1 C11 68.80(12)
C8 Fe1 C14 157.71(13)
C8 Fe1 C12 41.17(12)
C8 Fe1 C17 107.42(12)
C8 Fe1 C10 68.59(12)
C8 Fe1 C15 159.91(13)
C8 Fe1 C16 123.67(12)
C9 Fe1 C11 68.92(13)
C9 Fe1 C15 157.94(13)
C9 Fe1 C16 159.26(13)
C13 Fe1 C9 105.95(13)
C13 Fe1 C11 158.41(13)
C13 Fe1 C14 40.63(12)
C13 Fe1 C12 159.02(12)
C13 Fe1 C17 40.47(13)
C13 Fe1 C10 121.79(13)
C13 Fe1 C15 68.52(13)
C13 Fe1 C16 68.32(14)
C11 Fe1 C15 107.95(13)
C11 Fe1 C16 123.71(14)
C14 Fe1 C9 121.17(12)
C14 Fe1 C11 122.78(12)
C14 Fe1 C12 159.35(12)
C14 Fe1 C17 68.29(12)
C14 Fe1 C10 106.70(12)
C14 Fe1 C15 40.85(13)
C14 Fe1 C16 68.30(12)
C12 Fe1 C9 69.24(12)
C12 Fe1 C11 40.66(12)
C12 Fe1 C15 123.51(13)
C12 Fe1 C16 108.57(13)
C17 Fe1 C9 122.06(13)
C17 Fe1 C11 159.91(14)
C17 Fe1 C12 123.60(12)
C17 Fe1 C15 68.44(13)
C17 Fe1 C16 40.79(15)
C10 Fe1 C9 40.64(12)
C10 Fe1 C11 40.86(13)
C10 Fe1 C12 68.64(12)
C10 Fe1 C17 157.88(15)
C10 Fe1 C15 122.77(12)
C10 Fe1 C16 159.36(14)
C15 Fe1 C16 40.46(13)
C8 N1 H1 119(2)
C2 N1 C8 125.0(2)
C2 N1 H1 116(2)
N1 C8 Fe1 125.87(19)
N1 C8 C9 125.8(3)
N1 C8 C12 125.5(3)
C9 C8 Fe1 70.29(17)
C9 C8 C12 108.7(3)
C12 C8 Fe1 70.20(16)
N1 C2 C1 111.0(2)
N1 C2 C3 121.1(3)
C3 C2 C1 127.9(3)
O1 C1 C2 116.7(3)
O1 C1 C7 120.2(3)
C7 C1 C2 123.1(3)
C6 C5 H5 116.8
C4 C5 H5 116.8
C4 C5 C6 126.4(3)
C5 C6 H6 115.0
C7 C6 C5 130.0(3)
C7 C6 H6 115.0
C1 C7 H7 114.1
C6 C7 C1 131.8(3)
C6 C7 H7 114.1
Fe1 C9 H9 127.0
C8 C9 Fe1 68.59(16)
C8 C9 H9 126.5
C10 C9 Fe1 69.47(17)
C10 C9 C8 107.0(3)
C10 C9 H9 126.5
Fe1 C13 H13 126.0
C14 C13 Fe1 69.80(17)
C14 C13 H13 125.8
C17 C13 Fe1 69.95(18)
C17 C13 H13 125.8
C17 C13 C14 108.3(3)
C5 C4 H4 114.9
C5 C4 C3 130.2(3)
C3 C4 H4 114.9
C2 C3 C4 130.5(3)
C2 C3 H3 114.7
C4 C3 H3 114.7
Fe1 C11 H11 126.7
C12 C11 Fe1 69.53(17)
C12 C11 H11 126.1
C12 C11 C10 107.9(3)
C10 C11 Fe1 69.29(17)
C10 C11 H11 126.1
Fe1 C14 H14 126.0
C13 C14 Fe1 69.57(17)
C13 C14 H14 126.0
C13 C14 C15 108.1(3)
C15 C14 Fe1 70.05(17)
C15 C14 H14 126.0
Fe1 C12 H12 126.9
C8 C12 Fe1 68.63(16)
C8 C12 H12 126.2
C11 C12 Fe1 69.80(17)
C11 C12 C8 107.5(3)
C11 C12 H12 126.2
Fe1 C17 H17 125.9
C13 C17 Fe1 69.58(17)
C13 C17 H17 125.9
C13 C17 C16 108.1(3)
C16 C17 Fe1 70.21(18)
C16 C17 H17 125.9
Fe1 C10 H10 126.3
C9 C10 Fe1 69.89(16)
C9 C10 C11 108.9(3)
C9 C10 H10 125.5
C11 C10 Fe1 69.85(17)
C11 C10 H10 125.5
Fe1 C15 H15 126.3
C14 C15 Fe1 69.10(18)
C14 C15 H15 126.2
C16 C15 Fe1 69.97(18)
C16 C15 C14 107.7(3)
C16 C15 H15 126.2
Fe1 C16 H16 126.9
C17 C16 Fe1 69.00(18)
C17 C16 H16 126.1
C15 C16 Fe1 69.57(18)
C15 C16 C17 107.8(3)
C15 C16 H16 126.1

loop_
_geom_bond_atom_site_label_1
_geom_bond_atom_site_label_2
_geom_bond_distance
Fe1 C8 2.015(3)
Fe1 C9 2.038(3)
Fe1 C13 2.028(3)
Fe1 C11 2.040(3)
Fe1 C14 2.031(3)
Fe1 C12 2.036(3)
Fe1 C17 2.033(3)
Fe1 C10 2.032(3)
Fe1 C15 2.044(3)
Fe1 C16 2.049(3)
O1 C1 1.253(4)
N1 C8 1.411(4)
N1 C2 1.348(4)
N1 H1 0.83(4)
C8 C9 1.424(4)
C8 C12 1.425(4)
C2 C1 1.477(4)
C2 C3 1.372(4)
C1 C7 1.425(4)
C5 H5 0.9500
C5 C6 1.394(4)
C5 C4 1.367(4)
C6 H6 0.9500
C6 C7 1.367(4)
C7 H7 0.9500
C9 H9 0.9500
C9 C10 1.413(4)
C13 H13 0.9500
C13 C14 1.409(4)
C13 C17 1.405(5)
C4 H4 0.9500
C4 C3 1.393(4)
C3 H3 0.9500
C11 H11 0.9500
C11 C12 1.416(4)
C11 C10 1.421(5)
C14 H14 0.9500
C14 C15 1.422(5)
C12 H12 0.9500
C17 H17 0.9500
C17 C16 1.423(5)
C10 H10 0.9500
C15 H15 0.9500
C15 C16 1.415(5)
C16 H16 0.9500
